data_2243411
loop_
_publ_author_name
'Geburtig, Felix'
'Vill, Volkmar'

_publ_section_title
;
 2-<i>O</i>-Monoalkyl isosorbide ethers with C8, C10, C12 and C14 chain
 lengths
;
_journal_coeditor_code ZQ2253
_journal_issue 6
_journal_name_full 'Acta Crystallographica Section E'
_journal_page_first 924
_journal_page_last 928
_journal_paper_doi 10.1107/S2056989020006647
_journal_volume 76
_journal_year 2020
_chemical_absolute_configuration syn
_chemical_formula_iupac 'C14 H26 O4'
_chemical_formula_moiety 'C14 H26 O4'
_chemical_formula_sum 'C14 H26 O4'
_chemical_formula_weight 258.35
_chemical_name_systematic
;
6-(Octyloxy)hexahydrofuro[3,2-<i>b</i>]furan-3-ol
;
_space_group_crystal_system monoclinic
_space_group_IT_number 4
_space_group_name_Hall 'P 2yb'
_space_group_name_H-M_alt 'P 1 21 1'
_atom_sites_solution_hydrogens mixed
_atom_sites_solution_primary dual
_audit_creation_method
;
Olex2 1.3
(compiled 2020.02.04 svn.rd84adfe8 for OlexSys, GUI svn.r6032)
;
_cell_angle_alpha 90
_cell_angle_beta 100.155(4)
_cell_angle_gamma 90
_cell_formula_units_Z 2
_cell_length_a 7.0008(13)
_cell_length_b 5.5112(10)
_cell_length_c 18.544(3)
_cell_measurement_reflns_used 5399
_cell_measurement_temperature 100
_cell_measurement_theta_max 27.71
_cell_measurement_theta_min 2.97
_cell_volume 704.3(2)
_computing_cell_refinement
;
SAINT (Bruker, 2019)
;
_computing_data_collection
;
<i>BlS</i> (Bruker, 2016)
;
_computing_data_reduction
;
SAINT (Bruker, 2019)
;
_computing_molecular_graphics
;
<i>OLEX2</i> (Dolomanov <i>et al.</i>,  2009)
;
_computing_publication_material
;
<i>OLEX2</i> (Dolomanov <i>et al.</i>,  2009)
;
_computing_structure_refinement
;
<i>SHELXL2018/3</i> (Sheldrick, 2015b)
;
_computing_structure_solution
;
<i>SHELXT2014/5</i> (Sheldrick, 2015a)
;
_diffrn_ambient_temperature 100.15
_diffrn_detector_area_resol_mean 8.3
_diffrn_measured_fraction_theta_full 0.998
_diffrn_measured_fraction_theta_max 0.996
_diffrn_measurement_device 'three-circle diffractometer'
_diffrn_measurement_device_type 'Bruker APEXII CCD'
_diffrn_measurement_method '\f and \w scans'
_diffrn_radiation_type MoK\a
_diffrn_radiation_wavelength 0.71073
_diffrn_reflns_av_R_equivalents 0.0478
_diffrn_reflns_av_unetI/netI 0.0381
_diffrn_reflns_limit_h_max 9
_diffrn_reflns_limit_h_min -9
_diffrn_reflns_limit_k_max 7
_diffrn_reflns_limit_k_min -7
_diffrn_reflns_limit_l_max 24
_diffrn_reflns_limit_l_min -24
_diffrn_reflns_number 16451
_diffrn_reflns_theta_full 25.242
_diffrn_reflns_theta_max 28.340
_diffrn_reflns_theta_min 2.231
_exptl_absorpt_coefficient_mu 0.087
_exptl_absorpt_correction_T_max 0.746
_exptl_absorpt_correction_T_min 0.604
_exptl_absorpt_correction_type numerical
_exptl_absorpt_process_details
;
(SADABS; Bruker, 2016)
;
_exptl_crystal_colour colourless
_exptl_crystal_density_diffrn 1.218
_exptl_crystal_description plate
_exptl_crystal_F_000 284
_exptl_crystal_size_max 0.29
_exptl_crystal_size_mid 0.145
_exptl_crystal_size_min 0.05
_refine_diff_density_max 0.288
_refine_diff_density_min -0.220
_refine_ls_abs_structure_details
;
Flack <i>x</i> determined using 1274 quotients
[(<i>I</i>^+^)-(<i>I</i>^-^)]/[(<i>I</i>^+^)+(<i>I</i>^-^)]
(Parsons <i>et al.</i>,  2013)
;
_refine_ls_abs_structure_Flack -0.7(5)
_refine_ls_extinction_method none
_refine_ls_goodness_of_fit_ref 1.101
_refine_ls_hydrogen_treatment mixed
_refine_ls_matrix_type full
_refine_ls_number_parameters 167
_refine_ls_number_reflns 3491
_refine_ls_number_restraints 1
_refine_ls_restrained_S_all 1.100
_refine_ls_R_factor_all 0.0493
_refine_ls_R_factor_gt 0.0422
_refine_ls_shift/su_max 0.000
_refine_ls_shift/su_mean 0.000
_refine_ls_structure_factor_coef Fsqd
_refine_ls_weighting_details 'w=1/[\s^2^(Fo^2^)+(0.0584P)^2^+0.0928P] where P=(Fo^2^+2Fc^2^)/3'
_refine_ls_weighting_scheme calc
_refine_ls_wR_factor_gt 0.1062
_refine_ls_wR_factor_ref 0.1099
_reflns_number_gt 3128
_reflns_number_total 3491
_reflns_threshold_expression 'I > 2\s(I)'
_cod_data_source_file zq2253sup1.cif
_cod_data_source_block iso-c8
_cod_database_code 2243411
_shelx_space_group_comment
;
The symmetry employed for this shelxl refinement is uniquely defined
by the following loop, which should always be used as a source of
symmetry information in preference to the above space-group names.
They are only intended as comments.
;
_shelx_estimated_absorpt_t_min 0.975
_shelx_estimated_absorpt_t_max 0.996

loop_
_space_group_symop_operation_xyz
'x, y, z'
'-x, y+1/2, -z'

loop_
_atom_site_type_symbol
_atom_site_label
_atom_site_fract_x
_atom_site_fract_y
_atom_site_fract_z
_atom_site_U_iso_or_equiv
_atom_site_adp_type
_atom_site_calc_flag
_atom_site_occupancy
_atom_site_disorder_assembly
_atom_site_disorder_group
O O4 -0.3146(2) 1.1240(3) 0.46449(9) 0.0206(4) Uani d 1 . .
H H4 -0.204(4) 1.202(6) 0.4671(15) 0.031 Uiso d 1 . .
O O3 -0.2626(2) 1.1015(3) 0.66173(9) 0.0223(4) Uani d 1 . .
C C6 -0.3112(3) 1.2324(5) 0.59462(13) 0.0202(5) Uani d 1 . .
H H6A -0.211534 1.356261 0.590200 0.024 Uiso calc 1 . .
H H6B -0.438754 1.313362 0.591209 0.024 Uiso calc 1 . .
C C5 -0.3178(3) 1.0391(4) 0.53597(12) 0.0175(5) Uani d 1 . .
H H5 -0.439886 0.943600 0.534571 0.021 Uiso calc 1 . .
C C4 -0.1475(3) 0.8769(4) 0.56869(12) 0.0162(4) Uani d 1 . .
H H4A -0.167151 0.705588 0.551189 0.019 Uiso calc 1 . .
O O1 0.0336(2) 0.9757(3) 0.55443(8) 0.0173(3) Uani d 1 . .
C C1 0.1401(3) 1.0801(4) 0.62113(12) 0.0184(5) Uani d 1 . .
H H1A 0.112653 1.255842 0.623537 0.022 Uiso calc 1 . .
H H1B 0.281444 1.057319 0.623838 0.022 Uiso calc 1 . .
C C2 0.0702(3) 0.9457(4) 0.68292(12) 0.0178(5) Uani d 1 . .
H H2 0.083366 1.047420 0.728187 0.021 Uiso calc 1 . .
C C3 -0.1426(3) 0.8969(4) 0.65068(12) 0.0172(4) Uani d 1 . .
H H3 -0.189743 0.744399 0.670946 0.021 Uiso calc 1 . .
O O2 0.1583(2) 0.7144(3) 0.69783(9) 0.0196(4) Uani d 1 . .
C C7 0.3524(3) 0.7307(5) 0.73806(13) 0.0224(5) Uani d 1 . .
H H7A 0.355169 0.837569 0.781134 0.027 Uiso calc 1 . .
H H7B 0.438704 0.801247 0.706650 0.027 Uiso calc 1 . .
C C8 0.4223(3) 0.4806(5) 0.76282(13) 0.0207(5) Uani d 1 . .
H H8A 0.421057 0.375583 0.719426 0.025 Uiso calc 1 . .
H H8B 0.332855 0.409170 0.792837 0.025 Uiso calc 1 . .
C C9 0.6279(3) 0.4879(5) 0.80782(13) 0.0217(5) Uani d 1 . .
H H9A 0.716491 0.559354 0.777433 0.026 Uiso calc 1 . .
H H9B 0.628485 0.595407 0.850628 0.026 Uiso calc 1 . .
C C10 0.7051(3) 0.2392(5) 0.83484(12) 0.0197(5) Uani d 1 . .
H H10A 0.625967 0.175594 0.869914 0.024 Uiso calc 1 . .
H H10B 0.691287 0.126099 0.792767 0.024 Uiso calc 1 . .
C C11 0.9172(3) 0.2475(5) 0.87199(13) 0.0207(5) Uani d 1 . .
H H11A 0.994196 0.323853 0.838152 0.025 Uiso calc 1 . .
H H11B 0.928797 0.351471 0.916094 0.025 Uiso calc 1 . .
C C12 1.0032(3) -0.0002(4) 0.89449(13) 0.0205(5) Uani d 1 . .
H H12A 0.997027 -0.102242 0.850206 0.025 Uiso calc 1 . .
H H12B 0.923641 -0.079522 0.926877 0.025 Uiso calc 1 . .
C C13 1.2132(3) 0.0131(5) 0.93423(13) 0.0234(5) Uani d 1 . .
H H13A 1.290702 0.102721 0.903187 0.028 Uiso calc 1 . .
H H13B 1.217835 0.106071 0.980190 0.028 Uiso calc 1 . .
C C14 1.3052(4) -0.2343(5) 0.95257(15) 0.0286(6) Uani d 1 . .
H H14A 1.306695 -0.324955 0.907209 0.043 Uiso calc 1 . .
H H14B 1.229830 -0.324164 0.983527 0.043 Uiso calc 1 . .
H H14C 1.438497 -0.213184 0.978793 0.043 Uiso calc 1 . .

loop_
_atom_site_aniso_label
_atom_site_aniso_U_11
_atom_site_aniso_U_22
_atom_site_aniso_U_33
_atom_site_aniso_U_12
_atom_site_aniso_U_13
_atom_site_aniso_U_23
O4 0.0132(7) 0.0254(9) 0.0228(8) -0.0035(7) 0.0025(6) 0.0041(7)
O3 0.0213(8) 0.0237(9) 0.0231(9) 0.0053(7) 0.0074(6) -0.0009(7)
C6 0.0159(10) 0.0189(11) 0.0264(12) 0.0016(9) 0.0056(8) 0.0013(10)
C5 0.0129(9) 0.0176(11) 0.0223(11) -0.0009(8) 0.0040(8) 0.0014(9)
C4 0.0142(10) 0.0113(9) 0.0237(11) -0.0013(8) 0.0053(8) 0.0014(8)
O1 0.0127(7) 0.0192(8) 0.0208(8) -0.0004(6) 0.0052(6) 0.0002(6)
C1 0.0154(10) 0.0162(10) 0.0234(11) -0.0010(8) 0.0030(8) -0.0009(9)
C2 0.0169(10) 0.0164(11) 0.0198(11) -0.0006(8) 0.0026(8) -0.0004(9)
C3 0.0139(10) 0.0139(10) 0.0243(12) -0.0002(8) 0.0045(8) 0.0026(9)
O2 0.0151(7) 0.0172(8) 0.0251(9) 0.0001(7) -0.0002(6) 0.0024(7)
C7 0.0152(10) 0.0240(12) 0.0267(12) -0.0029(10) -0.0004(8) 0.0034(11)
C8 0.0157(10) 0.0209(11) 0.0244(12) -0.0006(9) 0.0008(8) 0.0020(10)
C9 0.0160(10) 0.0220(11) 0.0260(12) -0.0025(9) 0.0008(8) 0.0028(10)
C10 0.0155(10) 0.0222(11) 0.0211(11) -0.0011(9) 0.0022(8) 0.0006(10)
C11 0.0154(10) 0.0217(11) 0.0252(12) -0.0005(9) 0.0039(8) 0.0011(10)
C12 0.0159(10) 0.0215(11) 0.0242(12) -0.0005(9) 0.0039(8) 0.0010(10)
C13 0.0154(10) 0.0255(13) 0.0287(13) 0.0008(9) 0.0023(8) 0.0019(10)
C14 0.0220(12) 0.0317(15) 0.0311(14) 0.0053(10) 0.0024(10) 0.0023(11)

loop_
_atom_type_symbol
_atom_type_description
_atom_type_scat_dispersion_real
_atom_type_scat_dispersion_imag
_atom_type_scat_source
C C 0.0033 0.0016 'International Tables Vol C Tables 4.2.6.8 and 6.1.1.4'
H H 0.0000 0.0000 'International Tables Vol C Tables 4.2.6.8 and 6.1.1.4'
O O 0.0106 0.0060 'International Tables Vol C Tables 4.2.6.8 and 6.1.1.4'

loop_
_exptl_crystal_face_index_h
_exptl_crystal_face_index_k
_exptl_crystal_face_index_l
_exptl_crystal_face_perp_dist
0.00 -1.00 0.00 0.1450
0.00 1.00 0.00 0.1400
1.00 0.00 -1.00 0.0700
-1.00 0.00 1.00 0.0380
0.00 0.00 -1.00 0.0250
0.00 0.00 1.00 0.0050

loop_
_geom_angle_atom_site_label_1
_geom_angle_atom_site_label_2
_geom_angle_atom_site_label_3
_geom_angle_site_symmetry_1
_geom_angle_site_symmetry_3
_geom_angle
_geom_angle_publ_flag
C5 O4 H4 . . 105.8(19) ?
C6 O3 C3 . . 109.08(16) ?
O3 C6 H6A . . 110.9 ?
O3 C6 H6B . . 110.9 ?
O3 C6 C5 . . 104.04(19) ?
H6A C6 H6B . . 109.0 ?
C5 C6 H6A . . 110.9 ?
C5 C6 H6B . . 110.9 ?
O4 C5 C6 . . 115.94(19) ?
O4 C5 H5 . . 107.8 ?
O4 C5 C4 . . 115.27(17) ?
C6 C5 H5 . . 107.8 ?
C6 C5 C4 . . 101.72(17) ?
C4 C5 H5 . . 107.8 ?
C5 C4 H4A . . 111.8 ?
O1 C4 C5 . . 110.80(18) ?
O1 C4 H4A . . 111.8 ?
O1 C4 C3 . . 106.84(17) ?
C3 C4 C5 . . 103.52(17) ?
C3 C4 H4A . . 111.8 ?
C1 O1 C4 . . 109.25(16) ?
O1 C1 H1A . . 110.7 ?
O1 C1 H1B . . 110.7 ?
O1 C1 C2 . . 105.42(18) ?
H1A C1 H1B . . 108.8 ?
C2 C1 H1A . . 110.7 ?
C2 C1 H1B . . 110.7 ?
C1 C2 H2 . . 111.5 ?
C1 C2 C3 . . 102.28(18) ?
C3 C2 H2 . . 111.5 ?
O2 C2 C1 . . 113.45(18) ?
O2 C2 H2 . . 111.5 ?
O2 C2 C3 . . 106.12(17) ?
O3 C3 C4 . . 106.73(17) ?
O3 C3 C2 . . 111.02(18) ?
O3 C3 H3 . . 111.4 ?
C4 C3 C2 . . 104.65(17) ?
C4 C3 H3 . . 111.4 ?
C2 C3 H3 . . 111.4 ?
C2 O2 C7 . . 112.60(18) ?
O2 C7 H7A . . 109.8 ?
O2 C7 H7B . . 109.8 ?
O2 C7 C8 . . 109.21(19) ?
H7A C7 H7B . . 108.3 ?
C8 C7 H7A . . 109.8 ?
C8 C7 H7B . . 109.8 ?
C7 C8 H8A . . 109.3 ?
C7 C8 H8B . . 109.3 ?
C7 C8 C9 . . 111.45(19) ?
H8A C8 H8B . . 108.0 ?
C9 C8 H8A . . 109.3 ?
C9 C8 H8B . . 109.3 ?
C8 C9 H9A . . 108.9 ?
C8 C9 H9B . . 108.9 ?
H9A C9 H9B . . 107.7 ?
C10 C9 C8 . . 113.56(19) ?
C10 C9 H9A . . 108.9 ?
C10 C9 H9B . . 108.9 ?
C9 C10 H10A . . 109.1 ?
C9 C10 H10B . . 109.1 ?
H10A C10 H10B . . 107.8 ?
C11 C10 C9 . . 112.47(19) ?
C11 C10 H10A . . 109.1 ?
C11 C10 H10B . . 109.1 ?
C10 C11 H11A . . 108.8 ?
C10 C11 H11B . . 108.8 ?
H11A C11 H11B . . 107.7 ?
C12 C11 C10 . . 113.8(2) ?
C12 C11 H11A . . 108.8 ?
C12 C11 H11B . . 108.8 ?
C11 C12 H12A . . 109.0 ?
C11 C12 H12B . . 109.0 ?
C11 C12 C13 . . 113.0(2) ?
H12A C12 H12B . . 107.8 ?
C13 C12 H12A . . 109.0 ?
C13 C12 H12B . . 109.0 ?
C12 C13 H13A . . 108.9 ?
C12 C13 H13B . . 108.9 ?
H13A C13 H13B . . 107.7 ?
C14 C13 C12 . . 113.5(2) ?
C14 C13 H13A . . 108.9 ?
C14 C13 H13B . . 108.9 ?
C13 C14 H14A . . 109.5 ?
C13 C14 H14B . . 109.5 ?
C13 C14 H14C . . 109.5 ?
H14A C14 H14B . . 109.5 ?
H14A C14 H14C . . 109.5 ?
H14B C14 H14C . . 109.5 ?

loop_
_geom_bond_atom_site_label_1
_geom_bond_atom_site_label_2
_geom_bond_site_symmetry_2
_geom_bond_distance
_geom_bond_publ_flag
O4 H4 . 0.88(3) ?
O4 C5 . 1.410(3) ?
O3 C6 . 1.427(3) ?
O3 C3 . 1.442(3) ?
C6 H6A . 0.9900 ?
C6 H6B . 0.9900 ?
C6 C5 . 1.517(3) ?
C5 H5 . 1.0000 ?
C5 C4 . 1.527(3) ?
C4 H4A . 1.0000 ?
C4 O1 . 1.447(2) ?
C4 C3 . 1.519(3) ?
O1 C1 . 1.446(3) ?
C1 H1A . 0.9900 ?
C1 H1B . 0.9900 ?
C1 C2 . 1.516(3) ?
C2 H2 . 1.0000 ?
C2 C3 . 1.528(3) ?
C2 O2 . 1.422(3) ?
C3 H3 . 1.0000 ?
O2 C7 . 1.433(3) ?
C7 H7A . 0.9900 ?
C7 H7B . 0.9900 ?
C7 C8 . 1.507(3) ?
C8 H8A . 0.9900 ?
C8 H8B . 0.9900 ?
C8 C9 . 1.532(3) ?
C9 H9A . 0.9900 ?
C9 H9B . 0.9900 ?
C9 C10 . 1.525(3) ?
C10 H10A . 0.9900 ?
C10 H10B . 0.9900 ?
C10 C11 . 1.524(3) ?
C11 H11A . 0.9900 ?
C11 H11B . 0.9900 ?
C11 C12 . 1.520(3) ?
C12 H12A . 0.9900 ?
C12 H12B . 0.9900 ?
C12 C13 . 1.526(3) ?
C13 H13A . 0.9900 ?
C13 H13B . 0.9900 ?
C13 C14 . 1.521(4) ?
C14 H14A . 0.9800 ?
C14 H14B . 0.9800 ?
C14 H14C . 0.9800 ?

loop_
_geom_torsion_atom_site_label_1
_geom_torsion_atom_site_label_2
_geom_torsion_atom_site_label_3
_geom_torsion_atom_site_label_4
_geom_torsion_site_symmetry_1
_geom_torsion_site_symmetry_2
_geom_torsion_site_symmetry_3
_geom_torsion_site_symmetry_4
_geom_torsion
_geom_torsion_publ_flag
O4 C5 C4 O1 . . . . 44.0(3) ?
O4 C5 C4 C3 . . . . 158.17(18) ?
O3 C6 C5 O4 . . . . -164.56(16) ?
O3 C6 C5 C4 . . . . -38.7(2) ?
C6 O3 C3 C4 . . . . -10.3(2) ?
C6 O3 C3 C2 . . . . 103.2(2) ?
C6 C5 C4 O1 . . . . -82.3(2) ?
C6 C5 C4 C3 . . . . 31.9(2) ?
C5 C4 O1 C1 . . . . 105.7(2) ?
C5 C4 C3 O3 . . . . -14.4(2) ?
C5 C4 C3 C2 . . . . -132.20(18) ?
C4 O1 C1 C2 . . . . 25.7(2) ?
O1 C4 C3 O3 . . . . 102.57(19) ?
O1 C4 C3 C2 . . . . -15.2(2) ?
O1 C1 C2 C3 . . . . -34.0(2) ?
O1 C1 C2 O2 . . . . 79.9(2) ?
C1 C2 C3 O3 . . . . -85.1(2) ?
C1 C2 C3 C4 . . . . 29.6(2) ?
C1 C2 O2 C7 . . . . 76.8(2) ?
C2 O2 C7 C8 . . . . 170.27(18) ?
C3 O3 C6 C5 . . . . 31.1(2) ?
C3 C4 O1 C1 . . . . -6.4(2) ?
C3 C2 O2 C7 . . . . -171.63(17) ?
O2 C2 C3 O3 . . . . 155.71(17) ?
O2 C2 C3 C4 . . . . -89.5(2) ?
O2 C7 C8 C9 . . . . -178.64(18) ?
C7 C8 C9 C10 . . . . 179.5(2) ?
C8 C9 C10 C11 . . . . 173.59(19) ?
C9 C10 C11 C12 . . . . -175.6(2) ?
C10 C11 C12 C13 . . . . -177.75(19) ?
C11 C12 C13 C14 . . . . -176.2(2) ?

_cod_database_fobs_code 2243411
